data_2238514
loop_
_publ_author_name
'Lutter, Jacob C.'
'Kampf, Jeff W.'
'Zeller, Matthias'
'Zaleski, Curtis M.'

_publ_section_title
;
 Bis(dimethylformamide)pentakis(\m-<i>N</i>,2-dioxidobenzene-1-carboximidato)tetrakis(1-methylimidazole)di-\m-propionato-pentamanganese(III)manganese(II)--dimethylformamide--methanol
 (1/0.24/1.36)
;
_journal_issue 9
_journal_name_full 'Acta Crystallographica Section E'
_journal_page_first m483
_journal_page_last m484
_journal_paper_doi 10.1107/S1600536813021314
_journal_volume 69
_journal_year 2013
_chemical_formula_iupac
;[Mn6 (C7 H4 N O3)5 (C3 H5 O2)2 (C4 H6 N2)4.17 (C3 H7 N O)1.83], 0.24C3 H7 N O
 , 1.36 CH4 O
;
_chemical_formula_moiety 'C63.174 H67.826 Mn6 N15.174 O20.826, 0.243(C3 H7 N O), 1.361(C H4 O)'
_chemical_formula_sum 'C65.264 H74.971 Mn6 N15.417 O22.43'
_chemical_formula_weight 1763.91
_chemical_name_systematic
'Bis(dimethylformamide)pentakis(\m-<i>N</i>,2-dioxidobenzene-1-carboximidato)tetrakis(1-methylimidazole)di-\m-propionato-pentamanganese(III)manganese(II)--dimethylformamide--methanol (1/0.24/1.36)'
_space_group_crystal_system triclinic
_space_group_IT_number 2
_space_group_name_Hall '-P 1'
_space_group_name_H-M_alt 'P -1'
_symmetry_space_group_name_Hall '-P 1'
_symmetry_space_group_name_H-M 'P -1'
_atom_sites_solution_hydrogens geom
_atom_sites_solution_primary direct
_atom_sites_solution_secondary difmap
_audit_creation_method SHELXL-2012
_cell_angle_alpha 97.909(7)
_cell_angle_beta 105.209(7)
_cell_angle_gamma 99.034(7)
_cell_formula_units_Z 2
_cell_length_a 12.6138(2)
_cell_length_b 14.8745(3)
_cell_length_c 20.7862(15)
_cell_measurement_reflns_used 45007
_cell_measurement_temperature 85(2)
_cell_measurement_theta_max 68.30
_cell_measurement_theta_min 2.20
_cell_volume 3650.7(3)
_computing_cell_refinement '<i>CrystalClear-SM Expert</i> (Rigaku, 2011)'
_computing_data_collection '<i>CrystalClear-SM Expert</i> (Rigaku, 2011)'
_computing_data_reduction '<i>CrystalClear-SM Expert</i> (Rigaku, 2011)'
_computing_molecular_graphics 'Mercury (Macrae <i>et al.</i>, 2006)'
_computing_publication_material 'publCIF (Westrip, 2010)'
_computing_structure_refinement
;
SHELXL2013 (Sheldrick, 2008) and
<i>SHELXLE</i> (H\"ubschle <i>et al.</i>, 2011)
;
_computing_structure_solution 'SHELXS97 (Sheldrick, 2008)'
_diffrn_ambient_temperature 85(2)
_diffrn_measured_fraction_theta_full 0.984
_diffrn_measured_fraction_theta_max 0.983
_diffrn_measurement_device_type 'Rigaku Saturn 944+ CCD'
_diffrn_measurement_method '\w scans'
_diffrn_radiation_type CuK\a
_diffrn_radiation_wavelength 1.54178
_diffrn_reflns_av_R_equivalents 0.1055
_diffrn_reflns_limit_h_max 15
_diffrn_reflns_limit_h_min -15
_diffrn_reflns_limit_k_max 17
_diffrn_reflns_limit_k_min -17
_diffrn_reflns_limit_l_max 25
_diffrn_reflns_limit_l_min -25
_diffrn_reflns_number 106589
_diffrn_reflns_theta_full 67.679
_diffrn_reflns_theta_max 68.245
_diffrn_reflns_theta_min 2.242
_exptl_absorpt_coefficient_mu 8.930
_exptl_absorpt_correction_T_max 0.233
_exptl_absorpt_correction_T_min 0.179
_exptl_absorpt_correction_type multi-scan
_exptl_absorpt_process_details '(<i>REQAB</i>; Jacobson, 1998)'
_exptl_crystal_colour brown
_exptl_crystal_density_diffrn 1.604
_exptl_crystal_description needle
_exptl_crystal_F_000 1807.8
_exptl_crystal_size_max 0.070
_exptl_crystal_size_mid 0.020
_exptl_crystal_size_min 0.020
_refine_diff_density_max 1.035
_refine_diff_density_min -0.583
_refine_ls_extinction_coef 0.00166(14)
_refine_ls_extinction_expression Fc^*^=kFc[1+0.001xFc^2^\l^3^/sin(2\q)]^-1/4^
_refine_ls_extinction_method SHELXL
_refine_ls_goodness_of_fit_ref 1.093
_refine_ls_hydrogen_treatment constr
_refine_ls_matrix_type full
_refine_ls_number_parameters 1153
_refine_ls_number_reflns 13145
_refine_ls_number_restraints 225
_refine_ls_restrained_S_all 1.087
_refine_ls_R_factor_all 0.0707
_refine_ls_R_factor_gt 0.0585
_refine_ls_shift/su_max 0.003
_refine_ls_shift/su_mean 0.000
_refine_ls_structure_factor_coef Fsqd
_refine_ls_weighting_details
;
 w=1/[\s^2^(Fo^2^)+(0.1023P)^2^]
 where P=(Fo^2^+2Fc^2^)/3
;
_refine_ls_weighting_scheme calc
_refine_ls_wR_factor_gt 0.1553
_refine_ls_wR_factor_ref 0.1638
_reflns_number_gt 10454
_reflns_number_total 13145
_reflns_threshold_expression 'I > 2\s(I)'
_cod_data_source_file jj2172.cif
_cod_data_source_block I
_cod_original_formula_sum 'C65.264 H74.971 Mn6 N15.417 O22.430'
_cod_database_code 2238514
_cod_database_fobs_code 2238514
_shelx_space_group_comment
;
The symmetry employed for this shelxl refinement is uniquely defined
by the following loop, which should always be used as a source of
symmetry information in preference to the above space-group names.
They are only intended as comments.
;
_shelx_estimated_absorpt_t_min 0.574
_shelx_estimated_absorpt_t_max 0.842
_shelxl_version_number .000002012

loop_
_space_group_symop_operation_xyz
'x, y, z'
'-x, -y, -z'

loop_
_atom_site_type_symbol
_atom_site_label
_atom_site_fract_x
_atom_site_fract_y
_atom_site_fract_z
_atom_site_U_iso_or_equiv
_atom_site_adp_type
_atom_site_calc_flag
_atom_site_occupancy
_atom_site_disorder_assembly
_atom_site_disorder_group
Mn Mn1 0.07000(5) 0.73648(4) 0.24929(3) 0.02589(16) Uani d 1 . .
Mn Mn2 0.11769(5) 0.79206(4) 0.41954(3) 0.02689(16) Uani d 1 . .
Mn Mn3 0.13864(5) 0.52190(4) 0.28707(3) 0.02769(17) Uani d 1 . .
Mn Mn4 0.27830(5) 0.71726(4) 0.15708(3) 0.03072(17) Uani d 1 . .
Mn Mn5 0.06535(5) 0.94096(4) 0.18825(3) 0.03079(17) Uani d 1 . .
Mn Mn6 -0.20256(5) 0.73342(4) 0.23549(3) 0.03058(17) Uani d 1 . .
O O1 0.2247(2) 0.80548(18) 0.50183(15) 0.0350(6) Uani d 1 . .
O O2 0.2761(2) 0.57455(17) 0.37874(14) 0.0298(6) Uani d 1 . .
O O3 0.1073(2) 0.63805(17) 0.31920(13) 0.0272(6) Uani d 1 . .
O O4 0.1788(2) 0.41077(18) 0.26075(15) 0.0359(7) Uani d 1 . .
O O5 0.3234(2) 0.59673(18) 0.15415(15) 0.0343(6) Uani d 1 . .
O O6 0.1851(2) 0.66244(16) 0.20613(14) 0.0296(6) Uani d 1 . .
O O7 0.3659(2) 0.77049(18) 0.10658(15) 0.0358(7) Uani d 1 . .
O O8 0.2015(2) 0.97961(17) 0.16313(15) 0.0341(6) Uani d 1 . .
O O9 0.1062(2) 0.82092(18) 0.17407(15) 0.0328(6) Uani d 1 . .
O O10 0.0368(3) 1.0586(2) 0.20814(18) 0.0486(8) Uani d 1 . .
O O11 -0.2213(2) 0.8757(2) 0.24916(15) 0.0374(7) Uani d 1 . .
O O12 -0.0858(2) 0.79252(17) 0.20389(14) 0.0301(6) Uani d 1 . .
O O13 -0.3130(2) 0.6622(2) 0.26136(15) 0.0398(7) Uani d 1 . .
O O14 -0.0355(2) 0.73088(17) 0.43793(14) 0.0294(6) Uani d 1 . .
O O15 0.0091(2) 0.78722(17) 0.33613(14) 0.0288(6) Uani d 1 . .
O O16 0.2080(2) 0.83738(19) 0.32964(16) 0.0383(7) Uani d 1 . .
O O17 0.1796(3) 0.9699(2) 0.29502(17) 0.0479(8) Uani d 1 . .
O O18 -0.0884(2) 0.62742(17) 0.20646(15) 0.0334(6) Uani d 1 . .
O O19 -0.0280(2) 0.49444(18) 0.21104(15) 0.0343(6) Uani d 1 . .
N N1 0.1634(3) 0.6774(2) 0.38746(17) 0.0286(7) Uani d 1 . .
N N2 0.2095(3) 0.5772(2) 0.22215(18) 0.0299(7) Uani d 1 . .
N N3 0.2138(3) 0.8296(2) 0.16412(18) 0.0321(7) Uani d 1 . .
N N4 -0.0672(3) 0.8893(2) 0.21208(17) 0.0309(7) Uani d 1 . .
N N5 -0.1029(2) 0.7460(2) 0.32834(17) 0.0293(7) Uani d 1 . .
N N6 0.1097(3) 0.9275(2) 0.44749(17) 0.0308(7) Uani d 1 . .
N N7 0.0641(3) 1.0626(2) 0.44134(18) 0.0353(8) Uani d 1 . .
N N8 0.0546(3) 0.4610(2) 0.34773(18) 0.0304(7) Uani d 1 . .
N N9 -0.0657(3) 0.4385(2) 0.40582(19) 0.0380(8) Uani d 1 . .
C C1 0.2989(3) 0.7533(3) 0.5255(2) 0.0313(9) Uani d 1 . .
C C2 0.3615(4) 0.7793(3) 0.5931(2) 0.0398(10) Uani d 1 . .
H H2 0.3515 0.8325 0.6200 0.048 Uiso calc 1 . .
C C3 0.4384(4) 0.7286(3) 0.6218(3) 0.0483(11) Uani d 1 . .
H H3 0.4804 0.7470 0.6683 0.058 Uiso calc 1 . .
C C4 0.4547(4) 0.6507(3) 0.5829(3) 0.0456(11) Uani d 1 . .
H H4 0.5073 0.6157 0.6026 0.055 Uiso calc 1 . .
C C5 0.3936(3) 0.6252(3) 0.5158(2) 0.0356(9) Uani d 1 . .
H H5 0.4051 0.5723 0.4893 0.043 Uiso calc 1 . .
C C6 0.3149(3) 0.6748(3) 0.4852(2) 0.0290(8) Uani d 1 . .
C C7 0.2508(3) 0.6403(2) 0.4139(2) 0.0277(8) Uani d 1 . .
C C8 0.2608(3) 0.3953(3) 0.2335(2) 0.0322(9) Uani d 1 . .
C C9 0.2950(4) 0.3100(3) 0.2378(2) 0.0361(9) Uani d 1 . .
H H9 0.2622 0.2678 0.2609 0.043 Uiso calc 1 . .
C C10 0.3763(4) 0.2878(3) 0.2084(2) 0.0431(11) Uani d 1 . .
H H10 0.3980 0.2298 0.2110 0.052 Uiso calc 1 . .
C C11 0.4268(4) 0.3487(3) 0.1753(2) 0.0400(10) Uani d 1 . .
H H11 0.4832 0.3328 0.1558 0.048 Uiso calc 1 . .
C C12 0.3945(3) 0.4325(3) 0.1708(2) 0.0364(9) Uani d 1 . .
H H12 0.4285 0.4739 0.1476 0.044 Uiso calc 1 . .
C C13 0.3118(3) 0.4580(3) 0.2001(2) 0.0299(8) Uani d 1 . .
C C14 0.2813(3) 0.5478(3) 0.1920(2) 0.0287(8) Uani d 1 . .
C C21 0.2552(3) 0.9130(2) 0.1573(2) 0.0304(8) Uani d 1 . .
C C22 -0.0456(4) 1.0874(3) 0.2287(2) 0.0417(10) Uani d 1 . .
C C23 -0.0429(5) 1.1827(3) 0.2382(3) 0.0498(12) Uani d 1 . .
H H23 0.0166 1.2233 0.2304 0.060 Uiso calc 1 . .
C C24 -0.1265(5) 1.2187(3) 0.2591(3) 0.0554(14) Uani d 1 . .
H H24 -0.1226 1.2837 0.2666 0.066 Uiso calc 1 . .
C C25 -0.2155(5) 1.1598(4) 0.2689(3) 0.0626(16) Uani d 1 . .
H H25 -0.2738 1.1841 0.2816 0.075 Uiso calc 1 . .
C C26 -0.2185(4) 1.0656(3) 0.2599(3) 0.0496(12) Uani d 1 . .
H H26 -0.2790 1.0257 0.2673 0.060 Uiso calc 1 . .
C C27 -0.1346(4) 1.0276(3) 0.2402(2) 0.0385(10) Uani d 1 . .
C C28 -0.1435(3) 0.9263(3) 0.2338(2) 0.0334(9) Uani d 1 . .
C C29 -0.3222(3) 0.6498(3) 0.3222(2) 0.0333(9) Uani d 1 . .
C C30 -0.4272(3) 0.6082(3) 0.3263(2) 0.0362(9) Uani d 1 . .
H H30 -0.4882 0.5893 0.2860 0.043 Uiso calc 1 . .
C C31 -0.4446(3) 0.5938(3) 0.3875(2) 0.0393(10) Uani d 1 . .
H H31 -0.5169 0.5658 0.3888 0.047 Uiso calc 1 . .
C C32 -0.3566(3) 0.6203(3) 0.4467(2) 0.0385(10) Uani d 1 . .
H H32 -0.3680 0.6108 0.4889 0.046 Uiso calc 1 . .
C C33 -0.2520(3) 0.6606(3) 0.4438(2) 0.0328(9) Uani d 1 . .
H H33 -0.1917 0.6778 0.4845 0.039 Uiso calc 1 . .
C C34 -0.2320(3) 0.6769(2) 0.3831(2) 0.0299(9) Uani d 1 . .
C C35 -0.1174(3) 0.7194(2) 0.3844(2) 0.0273(8) Uani d 1 . .
C C36 0.2347(3) 0.9241(3) 0.3333(2) 0.0313(9) Uani d 1 . .
C C37 0.3362(5) 0.9792(5) 0.3857(4) 0.0814(19) Uani d 1 . .
H H37A 0.3668 0.9391 0.4172 0.098 Uiso calc 0.604(6) A 1
H H37B 0.3147 1.0301 0.4123 0.098 Uiso calc 0.604(6) A 1
H H37C 0.4044 0.9650 0.3748 0.098 Uiso calc 0.396(6) A 2
H H37D 0.3373 0.9636 0.4306 0.098 Uiso calc 0.396(6) A 2
C C38 0.4254(11) 1.0193(7) 0.3574(7) 0.094(3) Uani d 0.604(6) A 1
H H38A 0.4316 0.9732 0.3208 0.141 Uiso calc 0.604(6) A 1
H H38B 0.4971 1.0371 0.3932 0.141 Uiso calc 0.604(6) A 1
H H38C 0.4063 1.0741 0.3394 0.141 Uiso calc 0.604(6) A 1
C C38B 0.3341(17) 1.0933(11) 0.3875(11) 0.094(3) Uani d 0.396(6) A 2
H H38D 0.3282 1.1073 0.3421 0.141 Uiso calc 0.396(6) A 2
H H38E 0.4034 1.1307 0.4197 0.141 Uiso calc 0.396(6) A 2
H H38F 0.2695 1.1077 0.4017 0.141 Uiso calc 0.396(6) A 2
C C39 -0.1033(3) 0.5398(3) 0.1960(2) 0.0336(9) Uani d 1 . .
C C40 -0.2234(4) 0.4873(3) 0.1624(3) 0.0538(13) Uani d 1 . .
H H40A -0.2730 0.5179 0.1841 0.065 Uiso calc 0.752(8) B 1
H H40B -0.2441 0.4939 0.1142 0.065 Uiso calc 0.752(8) B 1
H H40C -0.2263 0.4394 0.1236 0.065 Uiso calc 0.248(8) B 2
H H40D -0.2716 0.5305 0.1454 0.065 Uiso calc 0.248(8) B 2
C C41 -0.2477(6) 0.3871(4) 0.1648(4) 0.0576(19) Uani d 0.752(8) B 1
H H41A -0.3271 0.3610 0.1414 0.086 Uiso calc 0.752(8) B 1
H H41B -0.2310 0.3791 0.2122 0.086 Uiso calc 0.752(8) B 1
H H41C -0.2011 0.3550 0.1424 0.086 Uiso calc 0.752(8) B 1
C C41B -0.2672(17) 0.4393(14) 0.2188(13) 0.0576(19) Uani d 0.248(8) B 2
H H41D -0.3412 0.3992 0.1971 0.086 Uiso calc 0.248(8) B 2
H H41E -0.2725 0.4875 0.2544 0.086 Uiso calc 0.248(8) B 2
H H41F -0.2142 0.4021 0.2390 0.086 Uiso calc 0.248(8) B 2
C C42 0.0481(4) 0.9756(3) 0.4090(2) 0.0360(9) Uani d 1 . .
H H42 -0.0006 0.9514 0.3646 0.043 Uiso calc 1 . .
C C43 0.1677(4) 0.9875(3) 0.5072(2) 0.0371(10) Uani d 1 . .
H H43 0.2190 0.9727 0.5447 0.044 Uiso calc 1 . .
C C44 0.1393(4) 1.0716(3) 0.5037(2) 0.0388(10) Uani d 1 . .
H H44 0.1664 1.1260 0.5379 0.047 Uiso calc 1 . .
C C45 0.0103(5) 1.1352(3) 0.4142(3) 0.0507(12) Uani d 1 . .
H H45A 0.0597 1.1719 0.3939 0.076 Uiso calc 1 . .
H H45B -0.0041 1.1756 0.4510 0.076 Uiso calc 1 . .
H H45C -0.0609 1.1068 0.3796 0.076 Uiso calc 1 . .
C C46 -0.0308(4) 0.4887(3) 0.3642(2) 0.0407(11) Uani d 1 . .
H H46 -0.0631 0.5381 0.3485 0.049 Uiso calc 1 . .
C C47 0.0756(4) 0.3903(3) 0.3818(3) 0.0485(12) Uani d 1 . .
H H47 0.1330 0.3564 0.3802 0.058 Uiso calc 1 . .
C C48 0.0019(4) 0.3762(3) 0.4182(3) 0.0486(12) Uani d 1 . .
H H48 -0.0019 0.3317 0.4466 0.058 Uiso calc 1 . .
C C49 -0.1612(4) 0.4465(3) 0.4325(3) 0.0585(15) Uani d 1 . .
H H49A -0.1903 0.5011 0.4204 0.088 Uiso calc 1 . .
H H49B -0.1367 0.4528 0.4820 0.088 Uiso calc 1 . .
H H49C -0.2202 0.3908 0.4128 0.088 Uiso calc 1 . .
N N12 -0.036(3) 0.914(3) 0.0791(10) 0.0446(19) Uani d 0.680(12) C 1
C C54 -0.0112(16) 0.8711(18) 0.0277(9) 0.0469(18) Uani d 0.680(12) C 1
H H54 0.0541 0.8455 0.0316 0.056 Uiso calc 0.680(12) C 1
N N13 -0.0886(19) 0.867(3) -0.0311(9) 0.0543(14) Uani d 0.680(12) C 1
C C55 -0.1294(6) 0.9483(6) 0.0511(4) 0.055(2) Uani d 0.680(12) C 1
H H55 -0.1642 0.9868 0.0759 0.066 Uiso calc 0.680(12) C 1
C C56 -0.1641(8) 0.9190(7) -0.0158(5) 0.064(2) Uani d 0.680(12) C 1
H H56A -0.2277 0.9314 -0.0469 0.077 Uiso calc 0.680(12) C 1
C C57 -0.0855(16) 0.8253(14) -0.0982(8) 0.074(5) Uani d 0.680(12) C 1
H H57A -0.1461 0.7706 -0.1168 0.110 Uiso calc 0.680(12) C 1
H H57B -0.0131 0.8070 -0.0946 0.110 Uiso calc 0.680(12) C 1
H H57C -0.0951 0.8705 -0.1283 0.110 Uiso calc 0.680(12) C 1
O O25 -0.039(4) 0.924(4) 0.0807(18) 0.0446(19) Uani d 0.320(12) C 2
C C54B -0.018(3) 0.882(4) 0.0319(18) 0.0469(18) Uani d 0.320(12) C 2
H H54B 0.0507 0.8617 0.0395 0.056 Uiso calc 0.320(12) C 2
N N13B -0.086(4) 0.864(7) -0.031(2) 0.0543(14) Uani d 0.320(12) C 2
C C56B -0.2020(14) 0.8773(14) -0.0439(10) 0.054(5) Uani d 0.320(12) C 2
H H56B -0.2534 0.8209 -0.0720 0.081 Uiso calc 0.320(12) C 2
H H56C -0.2106 0.9293 -0.0678 0.081 Uiso calc 0.320(12) C 2
H H56D -0.2195 0.8908 -0.0008 0.081 Uiso calc 0.320(12) C 2
C C57B -0.056(3) 0.814(3) -0.0871(16) 0.054(7) Uani d 0.320(12) C 2
H H57D -0.1133 0.7577 -0.1085 0.080 Uiso calc 0.320(12) C 2
H H57E 0.0169 0.7978 -0.0702 0.080 Uiso calc 0.320(12) C 2
H H57F -0.0527 0.8541 -0.1206 0.080 Uiso calc 0.320(12) C 2
N N14 -0.3112(3) 0.7020(2) 0.13996(18) 0.0325(7) Uani d 1 . .
C C58 -0.4179(3) 0.6591(3) 0.1215(2) 0.0320(9) Uani d 1 . .
H H58 -0.4572 0.6392 0.1520 0.038 Uiso calc 1 . .
N N15 -0.4631(3) 0.6474(2) 0.05413(18) 0.0357(8) Uani d 1 . .
C C59 -0.2875(3) 0.7203(3) 0.0815(2) 0.0377(10) Uani d 1 . .
H H59 -0.2173 0.7515 0.0791 0.045 Uiso calc 1 . .
C C60 -0.3807(4) 0.6866(3) 0.0275(2) 0.0414(10) Uani d 1 . .
H H60 -0.3878 0.6894 -0.0188 0.050 Uiso calc 1 . .
C C61 -0.5791(3) 0.6041(3) 0.0159(2) 0.0414(10) Uani d 1 . .
H H61A -0.6161 0.6498 -0.0060 0.062 Uiso calc 1 . .
H H61B -0.6191 0.5814 0.0469 0.062 Uiso calc 1 . .
H H61C -0.5798 0.5521 -0.0188 0.062 Uiso calc 1 . .
O O20 0.1453(2) 0.6549(2) 0.05646(15) 0.0403(7) Uani d 1 . .
C C62 0.0426(4) 0.6409(3) 0.0485(2) 0.0366(10) Uani d 1 . .
H H62 0.0173 0.6545 0.0873 0.044 Uiso calc 1 . .
N N16 -0.0334(3) 0.6084(2) -0.01069(19) 0.0385(8) Uani d 1 . .
C C63 -0.0017(4) 0.5873(3) -0.0728(3) 0.0497(12) Uani d 1 . .
H H63A -0.0269 0.5209 -0.0917 0.075 Uiso calc 1 . .
H H63B 0.0801 0.6042 -0.0626 0.075 Uiso calc 1 . .
H H63C -0.0369 0.6228 -0.1059 0.075 Uiso calc 1 . .
C C64 -0.1529(4) 0.5894(4) -0.0171(3) 0.0538(13) Uani d 1 . .
H H64A -0.1903 0.6284 -0.0463 0.081 Uiso calc 1 . .
H H64B -0.1641 0.6029 0.0278 0.081 Uiso calc 1 . .
H H64C -0.1849 0.5239 -0.0373 0.081 Uiso calc 1 . .
C C15 0.4119(8) 0.8609(4) 0.1168(5) 0.0337(13) Uani d 0.757(7) D 1
C C16 0.5128(7) 0.8860(5) 0.1005(4) 0.037(2) Uani d 0.757(7) D 1
H H16 0.5470 0.8387 0.0841 0.044 Uiso calc 0.757(7) D 1
C C17 0.5629(6) 0.9772(5) 0.1078(4) 0.052(3) Uani d 0.757(7) D 1
H H17 0.6317 0.9924 0.0973 0.062 Uiso calc 0.757(7) D 1
C C18 0.5129(6) 1.0478(5) 0.1307(4) 0.051(2) Uani d 0.757(7) D 1
H H18 0.5464 1.1110 0.1348 0.061 Uiso calc 0.757(7) D 1
C C19 0.4149(7) 1.0248(6) 0.1473(4) 0.041(2) Uani d 0.757(7) D 1
H H19 0.3819 1.0731 0.1636 0.049 Uiso calc 0.757(7) D 1
C C20 0.3621(5) 0.9329(7) 0.1411(5) 0.0326(13) Uani d 0.757(7) D 1
O O22 0.2006(5) 0.7811(4) -0.0291(3) 0.0749(18) Uani d 0.757(7) D 1
H H22 0.2329 0.7719 0.0095 0.112 Uiso calc 0.757(7) D 1
C C69 0.2756(12) 0.8416(10) -0.0506(8) 0.062(4) Uani d 0.757(7) D 1
H H69A 0.3010 0.9006 -0.0183 0.093 Uiso calc 0.757(7) D 1
H H69B 0.2379 0.8525 -0.0956 0.093 Uiso calc 0.757(7) D 1
H H69C 0.3405 0.8140 -0.0529 0.093 Uiso calc 0.757(7) D 1
C C15B 0.419(2) 0.8580(12) 0.1257(14) 0.0337(13) Uani d 0.243(7) D 2
C C16B 0.527(3) 0.8838(17) 0.1208(18) 0.037(2) Uani d 0.243(7) D 2
H H16B 0.5640 0.8377 0.1055 0.044 Uiso calc 0.243(7) D 2
C C17B 0.581(2) 0.9745(17) 0.1378(16) 0.052(3) Uani d 0.243(7) D 2
H H17B 0.6531 0.9914 0.1315 0.062 Uiso calc 0.243(7) D 2
C C18B 0.532(2) 1.0429(15) 0.1642(14) 0.051(2) Uani d 0.243(7) D 2
H H18B 0.5716 1.1053 0.1786 0.061 Uiso calc 0.243(7) D 2
C C19B 0.425(2) 1.019(2) 0.1694(18) 0.041(2) Uani d 0.243(7) D 2
H H19B 0.3900 1.0658 0.1861 0.049 Uiso calc 0.243(7) D 2
C C20B 0.3677(14) 0.928(2) 0.1504(14) 0.0326(13) Uani d 0.243(7) D 2
O O23 0.4316(18) 0.7602(14) -0.0788(10) 0.090(6) Uani d 0.243(7) D 2
C C67 0.213(4) 0.753(3) -0.077(2) 0.119(10) Uani d 0.243(7) D 2
H H67A 0.2202 0.7202 -0.0385 0.179 Uiso calc 0.243(7) D 2
H H67B 0.2282 0.7140 -0.1145 0.179 Uiso calc 0.243(7) D 2
H H67C 0.1375 0.7646 -0.0917 0.179 Uiso calc 0.243(7) D 2
N N17 0.297(5) 0.843(4) -0.056(3) 0.100(8) Uani d 0.243(7) D 2
C C66 0.272(3) 0.926(2) -0.0303(17) 0.104(9) Uani d 0.243(7) D 2
H H66A 0.2146 0.9430 -0.0657 0.156 Uiso calc 0.243(7) D 2
H H66B 0.3401 0.9750 -0.0163 0.156 Uiso calc 0.243(7) D 2
H H66C 0.2444 0.9189 0.0088 0.156 Uiso calc 0.243(7) D 2
C C68 0.407(3) 0.828(2) -0.0581(17) 0.095(7) Uani d 0.243(7) D 2
H H68 0.4666 0.8805 -0.0405 0.114 Uiso calc 0.243(7) D 2
N N10 0.4262(18) 0.772(3) 0.2570(11) 0.036(2) Uani d 0.494(12) E 1
C C50 0.4184(17) 0.773(2) 0.3185(10) 0.032(3) Uani d 0.494(12) E 1
H H50 0.3524 0.7464 0.3285 0.038 Uiso calc 0.494(12) E 1
N N11 0.5146(15) 0.8151(13) 0.3657(8) 0.034(3) Uani d 0.494(12) E 1
C C51 0.5333(6) 0.8194(6) 0.2651(4) 0.034(2) Uani d 0.494(12) E 1
H H51 0.5629 0.8320 0.2290 0.041 Uiso calc 0.494(12) E 1
C C52 0.5906(9) 0.8454(8) 0.3321(6) 0.035(2) Uani d 0.494(12) E 1
H H52 0.6662 0.8773 0.3516 0.043 Uiso calc 0.494(12) E 1
C C53 0.524(2) 0.833(2) 0.4384(10) 0.052(5) Uani d 0.494(12) E 1
H H53A 0.4510 0.8089 0.4449 0.078 Uiso calc 0.494(12) E 1
H H53B 0.5459 0.8995 0.4562 0.078 Uiso calc 0.494(12) E 1
H H53C 0.5802 0.8013 0.4626 0.078 Uiso calc 0.494(12) E 1
O O24 0.4139(14) 0.773(2) 0.2456(8) 0.036(2) Uani d 0.506(12) E 2
C C50B 0.4263(18) 0.778(2) 0.3068(10) 0.038(3) Uani d 0.506(12) E 2
H H50B 0.3710 0.7413 0.3209 0.046 Uiso calc 0.506(12) E 2
N N11B 0.5135(16) 0.8315(13) 0.3535(8) 0.041(4) Uani d 0.506(12) E 2
C C52B 0.6030(11) 0.8873(11) 0.3342(8) 0.057(4) Uani d 0.506(12) E 2
H H52A 0.5856 0.8764 0.2846 0.086 Uiso calc 0.506(12) E 2
H H52B 0.6746 0.8695 0.3536 0.086 Uiso calc 0.506(12) E 2
H H52C 0.6086 0.9531 0.3514 0.086 Uiso calc 0.506(12) E 2
C C53B 0.538(2) 0.828(2) 0.4263(9) 0.047(4) Uani d 0.506(12) E 2
H H53D 0.4807 0.7802 0.4330 0.071 Uiso calc 0.506(12) E 2
H H53E 0.5375 0.8881 0.4517 0.071 Uiso calc 0.506(12) E 2
H H53F 0.6119 0.8122 0.4424 0.071 Uiso calc 0.506(12) E 2
O O21 0.2053(6) 1.1718(4) 0.3353(3) 0.0601(19) Uani d 0.604(6) A 1
H H21 0.2017 1.1158 0.3199 0.090 Uiso calc 0.604(6) A 1
C C65 0.2869(9) 1.1988(10) 0.3911(6) 0.097(5) Uani d 0.604(6) A 1
H H65A 0.3521 1.1737 0.3858 0.146 Uiso calc 0.604(6) A 1
H H65B 0.2634 1.1763 0.4284 0.146 Uiso calc 0.604(6) A 1
H H65C 0.3069 1.2666 0.4013 0.146 Uiso calc 0.604(6) A 1

loop_
_atom_site_aniso_label
_atom_site_aniso_U_11
_atom_site_aniso_U_22
_atom_site_aniso_U_33
_atom_site_aniso_U_12
_atom_site_aniso_U_13
_atom_site_aniso_U_23
Mn1 0.0258(3) 0.0298(3) 0.0229(4) 0.0102(2) 0.0071(3) 0.0024(2)
Mn2 0.0272(3) 0.0296(3) 0.0235(4) 0.0094(2) 0.0063(3) 0.0016(2)
Mn3 0.0291(3) 0.0275(3) 0.0282(4) 0.0096(2) 0.0098(3) 0.0037(2)
Mn4 0.0316(3) 0.0298(3) 0.0354(4) 0.0108(2) 0.0152(3) 0.0057(3)
Mn5 0.0330(3) 0.0314(3) 0.0312(4) 0.0130(2) 0.0107(3) 0.0066(3)
Mn6 0.0252(3) 0.0416(3) 0.0248(4) 0.0100(2) 0.0065(3) 0.0034(3)
O1 0.0362(15) 0.0359(14) 0.0288(17) 0.0118(11) 0.0023(13) 0.0010(12)
O2 0.0268(13) 0.0324(13) 0.0309(17) 0.0112(10) 0.0084(12) 0.0027(11)
O3 0.0282(13) 0.0343(13) 0.0156(15) 0.0079(10) 0.0007(11) 0.0017(11)
O4 0.0394(15) 0.0314(14) 0.0394(18) 0.0108(11) 0.0143(14) 0.0053(12)
O5 0.0354(15) 0.0350(14) 0.0373(18) 0.0113(11) 0.0172(14) 0.0052(12)
O6 0.0328(14) 0.0267(12) 0.0351(17) 0.0152(10) 0.0137(13) 0.0069(11)
O7 0.0347(15) 0.0323(14) 0.0428(19) 0.0091(11) 0.0156(14) 0.0038(12)
O8 0.0380(15) 0.0310(13) 0.0377(18) 0.0147(11) 0.0128(14) 0.0089(12)
O9 0.0269(13) 0.0358(14) 0.0384(18) 0.0103(11) 0.0113(13) 0.0081(12)
O10 0.0526(19) 0.0389(16) 0.062(2) 0.0151(14) 0.0267(18) 0.0087(15)
O11 0.0353(15) 0.0475(16) 0.0356(18) 0.0193(13) 0.0147(14) 0.0072(13)
O12 0.0302(13) 0.0324(13) 0.0283(16) 0.0137(11) 0.0061(12) 0.0036(11)
O13 0.0279(14) 0.0626(19) 0.0253(17) 0.0038(13) 0.0064(13) 0.0052(14)
O14 0.0275(14) 0.0323(13) 0.0259(16) 0.0076(10) 0.0046(13) 0.0020(11)
O15 0.0253(13) 0.0362(14) 0.0245(16) 0.0061(10) 0.0088(12) 0.0014(11)
O16 0.0373(15) 0.0383(15) 0.0384(19) 0.0078(12) 0.0112(14) 0.0037(13)
O17 0.062(2) 0.0409(16) 0.042(2) 0.0157(15) 0.0154(17) 0.0046(14)
O18 0.0292(14) 0.0326(14) 0.0373(18) 0.0091(11) 0.0085(13) 0.0022(12)
O19 0.0306(14) 0.0388(14) 0.0298(17) 0.0114(12) 0.0042(13) -0.0015(12)
N1 0.0289(16) 0.0344(16) 0.0221(19) 0.0082(13) 0.0060(14) 0.0053(13)
N2 0.0323(17) 0.0267(15) 0.032(2) 0.0154(13) 0.0066(15) 0.0032(14)
N3 0.0251(16) 0.0373(17) 0.035(2) 0.0057(13) 0.0103(15) 0.0076(15)
N4 0.0363(18) 0.0334(16) 0.026(2) 0.0175(13) 0.0083(15) 0.0040(14)
N5 0.0250(16) 0.0370(17) 0.029(2) 0.0092(13) 0.0114(15) 0.0053(14)
N6 0.0337(17) 0.0299(16) 0.026(2) 0.0067(13) 0.0056(15) 0.0013(14)
N7 0.048(2) 0.0325(17) 0.027(2) 0.0153(15) 0.0118(18) 0.0038(14)
N8 0.0310(16) 0.0267(15) 0.035(2) 0.0103(12) 0.0090(16) 0.0046(14)
N9 0.044(2) 0.0353(17) 0.043(2) 0.0097(15) 0.0251(18) 0.0086(16)
C1 0.0258(19) 0.037(2) 0.031(3) 0.0075(15) 0.0067(18) 0.0101(17)
C2 0.040(2) 0.046(2) 0.026(3) 0.0094(19) 0.001(2) -0.0006(19)
C3 0.046(3) 0.062(3) 0.028(3) 0.014(2) -0.005(2) 0.003(2)
C4 0.039(2) 0.060(3) 0.040(3) 0.022(2) 0.008(2) 0.012(2)
C5 0.033(2) 0.045(2) 0.033(3) 0.0152(17) 0.011(2) 0.0107(19)
C6 0.0271(19) 0.037(2) 0.023(2) 0.0071(15) 0.0067(17) 0.0059(16)
C7 0.0254(18) 0.0296(18) 0.032(2) 0.0093(14) 0.0100(18) 0.0101(16)
C8 0.030(2) 0.0331(19) 0.031(2) 0.0135(16) 0.0039(18) -0.0001(17)
C9 0.044(2) 0.033(2) 0.030(3) 0.0154(17) 0.007(2) 0.0022(17)
C10 0.051(3) 0.039(2) 0.039(3) 0.023(2) 0.007(2) -0.0007(19)
C11 0.040(2) 0.044(2) 0.037(3) 0.0252(19) 0.009(2) -0.0028(19)
C12 0.037(2) 0.043(2) 0.030(3) 0.0160(17) 0.010(2) 0.0006(18)
C13 0.0293(19) 0.0307(19) 0.026(2) 0.0126(15) 0.0023(17) -0.0031(16)
C14 0.0270(18) 0.0346(19) 0.024(2) 0.0088(15) 0.0085(17) -0.0014(16)
C21 0.033(2) 0.0288(18) 0.026(2) 0.0086(15) 0.0018(18) 0.0044(16)
C22 0.056(3) 0.043(2) 0.034(3) 0.026(2) 0.016(2) 0.0101(19)
C23 0.072(3) 0.039(2) 0.047(3) 0.028(2) 0.023(3) 0.009(2)
C24 0.088(4) 0.045(3) 0.043(3) 0.037(3) 0.021(3) 0.008(2)
C25 0.087(4) 0.063(3) 0.059(4) 0.051(3) 0.034(3) 0.015(3)
C26 0.067(3) 0.051(3) 0.044(3) 0.033(2) 0.025(3) 0.011(2)
C27 0.044(2) 0.046(2) 0.032(3) 0.0251(19) 0.013(2) 0.0092(19)
C28 0.033(2) 0.042(2) 0.027(2) 0.0175(17) 0.0075(19) 0.0033(18)
C29 0.030(2) 0.040(2) 0.031(3) 0.0105(16) 0.0093(19) 0.0042(17)
C30 0.0232(19) 0.050(2) 0.031(3) 0.0053(17) 0.0033(18) 0.0036(19)
C31 0.028(2) 0.047(2) 0.043(3) 0.0059(17) 0.013(2) 0.005(2)
C32 0.039(2) 0.044(2) 0.038(3) 0.0110(18) 0.019(2) 0.0088(19)
C33 0.033(2) 0.038(2) 0.031(2) 0.0113(16) 0.0126(19) 0.0063(17)
C34 0.0259(19) 0.0311(18) 0.032(2) 0.0073(15) 0.0084(18) 0.0032(16)
C35 0.0279(19) 0.0274(17) 0.024(2) 0.0089(14) 0.0048(18) -0.0015(15)
C36 0.033(2) 0.0321(19) 0.029(2) 0.0063(16) 0.0108(19) 0.0037(17)
C37 0.065(4) 0.076(4) 0.094(6) 0.013(3) 0.017(4) -0.002(4)
C38 0.109(8) 0.063(5) 0.117(10) 0.003(5) 0.056(7) 0.010(5)
C38B 0.109(8) 0.063(5) 0.117(10) 0.003(5) 0.056(7) 0.010(5)
C39 0.034(2) 0.039(2) 0.027(2) 0.0091(17) 0.0086(19) 0.0024(17)
C40 0.040(3) 0.047(3) 0.065(4) 0.006(2) 0.002(3) 0.004(2)
C41 0.045(3) 0.050(4) 0.079(6) 0.009(3) 0.022(4) 0.008(3)
C41B 0.045(3) 0.050(4) 0.079(6) 0.009(3) 0.022(4) 0.008(3)
C42 0.042(2) 0.035(2) 0.030(3) 0.0137(17) 0.010(2) 0.0006(17)
C43 0.041(2) 0.033(2) 0.033(3) 0.0086(17) 0.005(2) -0.0026(17)
C44 0.050(2) 0.030(2) 0.031(3) 0.0064(17) 0.008(2) -0.0054(17)
C45 0.080(4) 0.038(2) 0.043(3) 0.032(2) 0.021(3) 0.008(2)
C46 0.045(2) 0.036(2) 0.053(3) 0.0163(18) 0.026(2) 0.016(2)
C47 0.051(3) 0.045(2) 0.068(4) 0.023(2) 0.030(3) 0.031(2)
C48 0.054(3) 0.041(2) 0.059(4) 0.014(2) 0.020(3) 0.026(2)
C49 0.070(3) 0.047(3) 0.082(4) 0.017(2) 0.056(3) 0.017(3)
N12 0.042(2) 0.063(6) 0.032(2) 0.017(3) 0.0092(19) 0.013(2)
C54 0.048(3) 0.057(6) 0.033(3) 0.007(2) 0.008(3) 0.013(3)
N13 0.061(3) 0.057(4) 0.033(2) -0.0002(19) -0.001(2) 0.012(2)
C55 0.048(4) 0.081(5) 0.034(4) 0.026(3) -0.001(3) 0.013(3)
C56 0.060(5) 0.066(5) 0.049(5) 0.009(4) -0.014(4) 0.015(4)
C57 0.106(11) 0.062(8) 0.032(6) -0.002(7) -0.007(7) 0.010(5)
O25 0.042(2) 0.063(6) 0.032(2) 0.017(3) 0.0092(19) 0.013(2)
C54B 0.048(3) 0.057(6) 0.033(3) 0.007(2) 0.008(3) 0.013(3)
N13B 0.061(3) 0.057(4) 0.033(2) -0.0002(19) -0.001(2) 0.012(2)
C56B 0.051(9) 0.064(10) 0.030(9) -0.005(8) -0.007(8) 0.004(8)
C57B 0.068(12) 0.043(10) 0.042(14) 0.019(9) 0.004(10) -0.003(11)
N14 0.0327(17) 0.0396(17) 0.029(2) 0.0151(14) 0.0115(16) 0.0069(15)
C58 0.031(2) 0.040(2) 0.021(2) 0.0088(16) 0.0023(18) -0.0015(16)
N15 0.0272(17) 0.0452(19) 0.032(2) 0.0108(14) 0.0048(16) 0.0024(15)
C59 0.033(2) 0.048(2) 0.034(3) 0.0161(18) 0.010(2) 0.0041(19)
C60 0.041(2) 0.056(3) 0.030(3) 0.015(2) 0.013(2) 0.005(2)
C61 0.034(2) 0.052(3) 0.030(3) 0.0087(19) 0.001(2) -0.003(2)
O20 0.0372(16) 0.0440(16) 0.0338(19) 0.0003(12) 0.0084(14) 0.0005(13)
C62 0.046(2) 0.034(2) 0.023(2) 0.0067(17) 0.003(2) -0.0067(17)
N16 0.0385(19) 0.0399(18) 0.034(2) 0.0102(15) 0.0074(18) -0.0017(16)
C63 0.055(3) 0.050(3) 0.046(3) 0.013(2) 0.019(3) 0.005(2)
C64 0.041(3) 0.061(3) 0.055(4) 0.014(2) 0.013(3) -0.006(2)
C15 0.032(2) 0.034(2) 0.035(4) 0.0094(17) 0.006(2) 0.0084(19)
C16 0.026(3) 0.043(2) 0.041(7) 0.010(2) 0.003(4) 0.012(3)
C17 0.030(3) 0.052(3) 0.074(8) 0.005(2) 0.015(5) 0.016(4)
C18 0.041(3) 0.040(3) 0.073(7) 0.004(2) 0.018(5) 0.015(4)
C19 0.037(3) 0.033(2) 0.054(7) 0.008(2) 0.012(4) 0.012(3)
C20 0.025(2) 0.032(2) 0.041(4) 0.0091(16) 0.006(2) 0.011(2)
O22 0.081(4) 0.079(4) 0.057(4) -0.009(3) 0.014(3) 0.026(3)
C69 0.079(8) 0.054(5) 0.046(6) -0.007(5) 0.012(5) 0.021(4)
C15B 0.032(2) 0.034(2) 0.035(4) 0.0094(17) 0.006(2) 0.0084(19)
C16B 0.026(3) 0.043(2) 0.041(7) 0.010(2) 0.003(4) 0.012(3)
C17B 0.030(3) 0.052(3) 0.074(8) 0.005(2) 0.015(5) 0.016(4)
C18B 0.041(3) 0.040(3) 0.073(7) 0.004(2) 0.018(5) 0.015(4)
C19B 0.037(3) 0.033(2) 0.054(7) 0.008(2) 0.012(4) 0.012(3)
C20B 0.025(2) 0.032(2) 0.041(4) 0.0091(16) 0.006(2) 0.011(2)
O23 0.120(14) 0.108(13) 0.082(13) 0.075(11) 0.054(11) 0.046(10)
C67 0.14(2) 0.14(2) 0.10(2) 0.035(17) 0.053(17) 0.022(18)
N17 0.130(16) 0.111(16) 0.089(14) 0.059(12) 0.055(13) 0.028(12)
C66 0.13(2) 0.12(2) 0.085(18) 0.064(16) 0.053(16) 0.033(15)
C68 0.125(15) 0.107(15) 0.086(14) 0.062(12) 0.052(12) 0.037(12)
N10 0.029(3) 0.0409(18) 0.035(5) 0.012(3) 0.005(3) 0.004(4)
C50 0.027(5) 0.033(5) 0.035(6) 0.009(4) 0.007(4) 0.002(5)
N11 0.033(4) 0.036(5) 0.033(6) 0.003(4) 0.012(4) 0.005(4)
C51 0.021(4) 0.047(4) 0.033(4) 0.005(3) 0.007(3) 0.006(3)
C52 0.028(5) 0.047(5) 0.035(5) 0.007(4) 0.013(4) 0.010(4)
C53 0.066(10) 0.056(7) 0.042(9) 0.009(8) 0.039(7) -0.005(7)
O24 0.029(3) 0.0409(18) 0.035(5) 0.012(3) 0.005(3) 0.004(4)
C50B 0.034(5) 0.044(5) 0.039(7) 0.012(4) 0.010(5) 0.010(6)
N11B 0.041(5) 0.044(7) 0.033(6) -0.001(5) 0.011(5) 0.000(5)
C52B 0.042(6) 0.074(9) 0.048(7) -0.012(7) 0.014(5) 0.015(7)
C53B 0.047(7) 0.059(8) 0.039(9) -0.002(6) 0.034(7) -0.007(7)
O21 0.081(4) 0.042(3) 0.057(4) 0.008(3) 0.023(4) 0.004(3)
C65 0.070(7) 0.140(11) 0.055(8) -0.038(7) 0.016(6) 0.002(7)

loop_
_atom_type_symbol
_atom_type_description
_atom_type_scat_dispersion_real
_atom_type_scat_dispersion_imag
_atom_type_scat_source
C C 0.0181 0.0091 'International Tables Vol C Tables 4.2.6.8 and 6.1.1.4'
H H 0.0000 0.0000 'International Tables Vol C Tables 4.2.6.8 and 6.1.1.4'
N N 0.0311 0.0180 'International Tables Vol C Tables 4.2.6.8 and 6.1.1.4'
O O 0.0492 0.0322 'International Tables Vol C Tables 4.2.6.8 and 6.1.1.4'
Mn Mn -0.5299 2.8052 'International Tables Vol C Tables 4.2.6.8 and 6.1.1.4'

loop_
_geom_angle_atom_site_label_1
_geom_angle_atom_site_label_2
_geom_angle_atom_site_label_3
_geom_angle
O3 Mn1 O15 75.85(9)
O3 Mn1 O9 153.71(9)
O15 Mn1 O9 124.49(10)
O3 Mn1 O16 84.18(10)
O15 Mn1 O16 69.48(10)
O9 Mn1 O16 88.10(11)
O3 Mn1 O6 78.37(9)
O15 Mn1 O6 151.07(10)
O9 Mn1 O6 77.34(9)
O16 Mn1 O6 95.15(10)
O3 Mn1 O18 80.57(10)
O15 Mn1 O18 89.92(10)
O9 Mn1 O18 112.94(11)
O16 Mn1 O18 156.90(11)
O6 Mn1 O18 98.64(9)
O3 Mn1 O12 134.10(9)
O15 Mn1 O12 74.00(10)
O9 Mn1 O12 71.61(9)
O16 Mn1 O12 115.64(10)
O6 Mn1 O12 134.62(10)
O18 Mn1 O12 65.70(9)
O1 Mn2 O15 176.08(11)
O1 Mn2 N1 89.39(13)
O15 Mn2 N1 94.04(12)
O1 Mn2 N6 87.19(13)
O15 Mn2 N6 89.00(13)
N1 Mn2 N6 164.16(13)
O1 Mn2 O14 103.80(12)
O15 Mn2 O14 77.57(10)
N1 Mn2 O14 98.70(11)
N6 Mn2 O14 97.14(11)
O4 Mn3 O3 175.89(13)
O4 Mn3 N2 89.08(12)
O3 Mn3 N2 91.15(11)
O4 Mn3 N8 90.49(12)
O3 Mn3 N8 89.60(11)
N2 Mn3 N8 175.57(14)
O4 Mn3 O2 98.36(12)
O3 Mn3 O2 77.54(10)
N2 Mn3 O2 98.18(12)
N8 Mn3 O2 86.25(12)
O4 Mn3 O19 97.27(12)
O3 Mn3 O19 86.84(10)
N2 Mn3 O19 90.31(12)
N8 Mn3 O19 85.37(12)
O2 Mn3 O19 162.30(10)
O7 Mn4 O6 178.22(13)
O7 Mn4 O5 98.85(11)
O6 Mn4 O5 81.59(10)
O7 Mn4 N3 89.37(12)
O6 Mn4 N3 90.12(11)
O5 Mn4 N3 171.42(12)
O7 Mn4 O24 88.3(5)
O6 Mn4 O24 93.5(5)
O5 Mn4 O24 90.2(10)
N3 Mn4 O24 92.5(10)
O7 Mn4 O20 87.11(12)
O6 Mn4 O20 91.20(11)
O5 Mn4 O20 87.30(12)
N3 Mn4 O20 90.67(13)
O24 Mn4 O20 174.4(6)
O7 Mn4 N10 90.6(6)
O6 Mn4 N10 91.2(6)
O5 Mn4 N10 88.0(12)
N3 Mn4 N10 94.5(12)
O20 Mn4 N10 174.3(10)
O10 Mn5 O9 175.19(15)
O10 Mn5 N4 89.52(13)
O9 Mn5 N4 92.24(12)
O10 Mn5 O8 96.51(12)
O9 Mn5 O8 81.71(10)
N4 Mn5 O8 173.95(12)
O10 Mn5 O25 90.8(12)
O9 Mn5 O25 93.7(12)
N4 Mn5 O25 89.6(18)
O8 Mn5 O25 90.8(17)
O10 Mn5 N12 94.8(7)
O9 Mn5 N12 89.7(7)
N4 Mn5 N12 89.9(10)
O8 Mn5 N12 90.1(10)
O10 Mn5 O17 86.23(14)
O9 Mn5 O17 89.16(12)
N4 Mn5 O17 94.78(13)
O8 Mn5 O17 85.14(12)
O25 Mn5 O17 175(2)
N12 Mn5 O17 175.2(9)
O13 Mn6 O12 172.90(12)
O13 Mn6 N5 87.92(13)
O12 Mn6 N5 93.24(12)
O13 Mn6 N14 86.67(13)
O12 Mn6 N14 91.47(12)
N5 Mn6 N14 172.31(13)
O13 Mn6 O11 109.23(12)
O12 Mn6 O11 77.70(10)
N5 Mn6 O11 94.14(12)
N14 Mn6 O11 92.80(12)
O13 Mn6 O18 105.00(12)
O12 Mn6 O18 68.20(9)
N5 Mn6 O18 83.69(11)
N14 Mn6 O18 92.44(11)
O11 Mn6 O18 145.60(10)
C1 O1 Mn2 132.0(3)
C7 O2 Mn3 108.5(2)
N1 O3 Mn3 115.6(2)
N1 O3 Mn1 116.35(19)
Mn3 O3 Mn1 119.92(12)
C8 O4 Mn3 129.4(2)
C14 O5 Mn4 111.5(2)
N2 O6 Mn4 113.01(19)
N2 O6 Mn1 122.9(2)
Mn4 O6 Mn1 123.29(12)
C15B O7 Mn4 120.4(14)
C15 O7 Mn4 125.1(5)
C21 O8 Mn5 112.1(2)
N3 O9 Mn5 111.1(2)
N3 O9 Mn1 117.9(2)
Mn5 O9 Mn1 111.83(12)
C22 O10 Mn5 131.5(3)
C28 O11 Mn6 110.0(2)
N4 O12 Mn6 117.1(2)
N4 O12 Mn1 114.1(2)
Mn6 O12 Mn1 106.68(12)
C29 O13 Mn6 131.9(3)
C35 O14 Mn2 110.0(2)
N5 O15 Mn2 118.4(2)
N5 O15 Mn1 113.1(2)
Mn2 O15 Mn1 110.61(11)
C36 O16 Mn1 127.3(3)
C36 O17 Mn5 136.0(3)
C39 O18 Mn1 130.7(2)
C39 O18 Mn6 132.4(2)
Mn1 O18 Mn6 92.30(9)
C39 O19 Mn3 134.6(3)
C7 N1 O3 113.6(3)
C7 N1 Mn2 131.5(3)
O3 N1 Mn2 113.5(2)
C14 N2 O6 112.2(3)
C14 N2 Mn3 129.9(3)
O6 N2 Mn3 117.9(2)
C21 N3 O9 113.6(3)
C21 N3 Mn4 128.4(3)
O9 N3 Mn4 118.0(2)
C28 N4 O12 113.9(3)
C28 N4 Mn5 133.5(3)
O12 N4 Mn5 112.5(2)
C35 N5 O15 112.7(3)
C35 N5 Mn6 133.7(3)
O15 N5 Mn6 113.5(2)
C42 N6 C43 106.3(3)
C42 N6 Mn2 125.5(3)
C43 N6 Mn2 128.1(3)
C42 N7 C44 107.9(3)
C42 N7 C45 125.6(4)
C44 N7 C45 126.4(4)
C46 N8 C47 105.6(3)
C46 N8 Mn3 124.4(3)
C47 N8 Mn3 129.9(3)
C46 N9 C48 107.6(3)
C46 N9 C49 126.7(4)
C48 N9 C49 125.7(4)
O1 C1 C2 117.0(4)
O1 C1 C6 123.4(4)
C2 C1 C6 119.6(4)
C3 C2 C1 120.8(4)
C3 C2 H2 119.6
C1 C2 H2 119.6
C2 C3 C4 120.4(5)
C2 C3 H3 119.8
C4 C3 H3 119.8
C5 C4 C3 119.0(4)
C5 C4 H4 120.5
C3 C4 H4 120.5
C4 C5 C6 122.1(4)
C4 C5 H5 118.9
C6 C5 H5 118.9
C5 C6 C1 118.1(4)
C5 C6 C7 118.1(3)
C1 C6 C7 123.7(3)
O2 C7 N1 120.8(4)
O2 C7 C6 120.6(3)
N1 C7 C6 118.6(3)
O4 C8 C9 116.9(4)
O4 C8 C13 123.8(3)
C9 C8 C13 119.2(3)
C10 C9 C8 120.1(4)
C10 C9 H9 120.0
C8 C9 H9 120.0
C9 C10 C11 121.2(4)
C9 C10 H10 119.4
C11 C10 H10 119.4
C12 C11 C10 119.4(4)
C12 C11 H11 120.3
C10 C11 H11 120.3
C11 C12 C13 121.2(4)
C11 C12 H12 119.4
C13 C12 H12 119.4
C8 C13 C12 118.8(3)
C8 C13 C14 123.6(3)
C12 C13 C14 117.6(4)
O5 C14 N2 120.7(3)
O5 C14 C13 119.5(3)
N2 C14 C13 119.7(3)
O8 C21 N3 120.7(3)
O8 C21 C20B 122.7(13)
N3 C21 C20B 116.3(12)
O8 C21 C20 118.3(5)
N3 C21 C20 121.0(5)
O10 C22 C23 116.9(4)
O10 C22 C27 123.9(4)
C23 C22 C27 119.2(4)
C24 C23 C22 120.7(5)
C24 C23 H23 119.7
C22 C23 H23 119.7
C25 C24 C23 120.2(4)
C25 C24 H24 119.9
C23 C24 H24 119.9
C26 C25 C24 119.5(4)
C26 C25 H25 120.3
C24 C25 H25 120.3
C25 C26 C27 121.6(5)
C25 C26 H26 119.2
C27 C26 H26 119.2
C26 C27 C22 118.9(4)
C26 C27 C28 117.6(4)
C22 C27 C28 123.6(3)
O11 C28 N4 120.7(4)
O11 C28 C27 121.4(3)
N4 C28 C27 117.8(4)
O13 C29 C30 118.0(4)
O13 C29 C34 124.0(3)
C30 C29 C34 118.0(4)
C31 C30 C29 121.8(4)
C31 C30 H30 119.1
C29 C30 H30 119.1
C32 C31 C30 119.9(4)
C32 C31 H31 120.0
C30 C31 H31 120.0
C33 C32 C31 119.2(4)
C33 C32 H32 120.4
C31 C32 H32 120.4
C32 C33 C34 122.2(4)
C32 C33 H33 118.9
C34 C33 H33 118.9
C33 C34 C29 118.7(3)
C33 C34 C35 118.8(4)
C29 C34 C35 122.5(4)
O14 C35 N5 121.3(3)
O14 C35 C34 120.8(3)
N5 C35 C34 117.9(4)
O17 C36 O16 124.6(4)
O17 C36 C37 115.1(4)
O16 C36 C37 120.2(5)
C36 C37 C38 113.5(8)
C36 C37 C38B 108.5(9)
C36 C37 H37A 108.9
C38 C37 H37A 108.9
C36 C37 H37B 108.9
C38 C37 H37B 108.9
H37A C37 H37B 107.7
C36 C37 H37C 110.0
C38B C37 H37C 110.0
C36 C37 H37D 110.0
C38B C37 H37D 110.0
H37C C37 H37D 108.4
C37 C38 H38A 109.5
C37 C38 H38B 109.5
H38A C38 H38B 109.5
C37 C38 H38C 109.5
H38A C38 H38C 109.5
H38B C38 H38C 109.5
C37 C38B H38D 109.5
C37 C38B H38E 109.5
H38D C38B H38E 109.5
C37 C38B H38F 109.5
H38D C38B H38F 109.5
H38E C38B H38F 109.5
O19 C39 O18 125.3(4)
O19 C39 C40 118.5(4)
O18 C39 C40 116.2(4)
C41 C40 C39 117.0(5)
C39 C40 C41B 107.9(9)
C41 C40 H40A 108.0
C39 C40 H40A 108.0
C41 C40 H40B 108.0
C39 C40 H40B 108.0
H40A C40 H40B 107.3
C39 C40 H40C 110.1
C41B C40 H40C 110.1
C39 C40 H40D 110.1
C41B C40 H40D 110.1
H40C C40 H40D 108.4
C40 C41 H41A 109.5
C40 C41 H41B 109.5
H41A C41 H41B 109.5
C40 C41 H41C 109.5
H41A C41 H41C 109.5
H41B C41 H41C 109.5
C40 C41B H41D 109.5
C40 C41B H41E 109.5
H41D C41B H41E 109.5
C40 C41B H41F 109.5
H41D C41B H41F 109.5
H41E C41B H41F 109.5
N6 C42 N7 110.7(4)
N6 C42 H42 124.7
N7 C42 H42 124.7
C44 C43 N6 108.6(4)
C44 C43 H43 125.7
N6 C43 H43 125.7
C43 C44 N7 106.5(4)
C43 C44 H44 126.8
N7 C44 H44 126.8
N7 C45 H45A 109.5
N7 C45 H45B 109.5
H45A C45 H45B 109.5
N7 C45 H45C 109.5
H45A C45 H45C 109.5
H45B C45 H45C 109.5
N8 C46 N9 111.2(4)
N8 C46 H46 124.4
N9 C46 H46 124.4
C48 C47 N8 109.5(4)
C48 C47 H47 125.3
N8 C47 H47 125.3
C47 C48 N9 106.2(4)
C47 C48 H48 126.9
N9 C48 H48 126.9
N9 C49 H49A 109.5
N9 C49 H49B 109.5
H49A C49 H49B 109.5
N9 C49 H49C 109.5
H49A C49 H49C 109.5
H49B C49 H49C 109.5
C54 N12 C55 105.3(13)
C54 N12 Mn5 126.7(12)
C55 N12 Mn5 127.6(12)
N12 C54 N13 112.2(12)
N12 C54 H54 123.9
N13 C54 H54 123.9
C54 N13 C56 106.0(10)
C54 N13 C57 126.2(12)
C56 N13 C57 127.4(16)
C56 C55 N12 109.9(10)
C56 C55 H55 125.1
N12 C55 H55 125.1
C55 C56 N13 106.3(9)
C55 C56 H56A 126.8
N13 C56 H56A 126.8
N13 C57 H57A 109.5
N13 C57 H57B 109.5
H57A C57 H57B 109.5
N13 C57 H57C 109.5
H57A C57 H57C 109.5
H57B C57 H57C 109.5
C54B O25 Mn5 124(2)
O25 C54B N13B 124(3)
O25 C54B H54B 117.9
N13B C54B H54B 117.9
C54B N13B C57B 122(2)
C54B N13B C56B 120(2)
C57B N13B C56B 117(2)
N13B C56B H56B 109.5
N13B C56B H56C 109.5
H56B C56B H56C 109.5
N13B C56B H56D 109.5
H56B C56B H56D 109.5
H56C C56B H56D 109.5
N13B C57B H57D 109.5
N13B C57B H57E 109.5
H57D C57B H57E 109.5
N13B C57B H57F 109.5
H57D C57B H57F 109.5
H57E C57B H57F 109.5
C58 N14 C59 106.4(4)
C58 N14 Mn6 127.1(3)
C59 N14 Mn6 126.6(3)
N14 C58 N15 110.9(3)
N14 C58 H58 124.5
N15 C58 H58 124.5
C58 N15 C60 107.6(3)
C58 N15 C61 126.2(3)
C60 N15 C61 126.2(4)
C60 C59 N14 109.3(4)
C60 C59 H59 125.3
N14 C59 H59 125.3
C59 C60 N15 105.8(4)
C59 C60 H60 127.1
N15 C60 H60 127.1
N15 C61 H61A 109.5
N15 C61 H61B 109.5
H61A C61 H61B 109.5
N15 C61 H61C 109.5
H61A C61 H61C 109.5
H61B C61 H61C 109.5
C62 O20 Mn4 124.6(3)
O20 C62 N16 123.8(4)
O20 C62 H62 118.1
N16 C62 H62 118.1
C62 N16 C64 121.8(4)
C62 N16 C63 121.5(4)
C64 N16 C63 116.6(4)
N16 C63 H63A 109.5
N16 C63 H63B 109.5
H63A C63 H63B 109.5
N16 C63 H63C 109.5
H63A C63 H63C 109.5
H63B C63 H63C 109.5
N16 C64 H64A 109.5
N16 C64 H64B 109.5
H64A C64 H64B 109.5
N16 C64 H64C 109.5
H64A C64 H64C 109.5
H64B C64 H64C 109.5
O7 C15 C16 118.4(7)
O7 C15 C20 123.4(8)
C16 C15 C20 118.2(5)
C17 C16 C15 121.5(6)
C17 C16 H16 119.2
C15 C16 H16 119.2
C16 C17 C18 120.1(6)
C16 C17 H17 119.9
C18 C17 H17 119.9
C19 C18 C17 119.3(6)
C19 C18 H18 120.4
C17 C18 H18 120.4
C18 C19 C20 122.2(6)
C18 C19 H19 118.9
C20 C19 H19 118.9
C19 C20 C15 118.7(5)
C19 C20 C21 119.4(7)
C15 C20 C21 121.8(8)
C69 O22 H22 109.5
O22 C69 H69A 109.5
O22 C69 H69B 109.5
H69A C69 H69B 109.5
O22 C69 H69C 109.5
H69A C69 H69C 109.5
H69B C69 H69C 109.5
O7 C15B C16B 120(2)
O7 C15B C20B 122(3)
C16B C15B C20B 118.3(15)
C17B C16B C15B 120.7(18)
C17B C16B H16B 119.7
C15B C16B H16B 119.7
C16B C17B C18B 120.7(18)
C16B C17B H17B 119.7
C18B C17B H17B 119.7
C19B C18B C17B 119.6(17)
C19B C18B H18B 120.2
C17B C18B H18B 120.2
C18B C19B C20B 120.4(17)
C18B C19B H19B 119.8
C20B C19B H19B 119.8
C19B C20B C15B 120.3(15)
C19B C20B C21 115(2)
C15B C20B C21 125(2)
N17 C67 H67A 109.5
N17 C67 H67B 109.5
H67A C67 H67B 109.5
N17 C67 H67C 109.5
H67A C67 H67C 109.5
H67B C67 H67C 109.5
C66 N17 C68 126(5)
C66 N17 C67 123(5)
C68 N17 C67 110(4)
N17 C66 H66A 109.5
N17 C66 H66B 109.5
H66A C66 H66B 109.5
N17 C66 H66C 109.5
H66A C66 H66C 109.5
H66B C66 H66C 109.5
O23 C68 N17 129(4)
O23 C68 H68 115.7
N17 C68 H68 115.7
C50 N10 C51 105.3(14)
C50 N10 Mn4 125.4(14)
C51 N10 Mn4 128.9(14)
N10 C50 N11 112.0(14)
N10 C50 H50 124.0
N11 C50 H50 124.0
C50 N11 C52 107.4(12)
C50 N11 C53 122.2(15)
C52 N11 C53 130.0(15)
C52 C51 N10 110.3(11)
C52 C51 H51 124.8
N10 C51 H51 124.8
C51 C52 N11 104.9(10)
C51 C52 H52 127.5
N11 C52 H52 127.5
N11 C53 H53A 109.5
N11 C53 H53B 109.5
H53A C53 H53B 109.5
N11 C53 H53C 109.5
H53A C53 H53C 109.5
H53B C53 H53C 109.5
C50B O24 Mn4 134.1(14)
O24 C50B N11B 122.5(16)
O24 C50B H50B 118.7
N11B C50B H50B 118.7
C50B N11B C52B 120.7(13)
C50B N11B C53B 123.0(15)
C52B N11B C53B 115.4(14)
N11B C52B H52A 109.5
N11B C52B H52B 109.5
H52A C52B H52B 109.5
N11B C52B H52C 109.5
H52A C52B H52C 109.5
H52B C52B H52C 109.5
N11B C53B H53D 109.5
N11B C53B H53E 109.5
H53D C53B H53E 109.5
N11B C53B H53F 109.5
H53D C53B H53F 109.5
H53E C53B H53F 109.5
C65 O21 H21 109.5
O21 C65 H65A 109.5
O21 C65 H65B 109.5
H65A C65 H65B 109.5
O21 C65 H65C 109.5
H65A C65 H65C 109.5
H65B C65 H65C 109.5

loop_
_geom_bond_atom_site_label_1
_geom_bond_atom_site_label_2
_geom_bond_distance
Mn1 O3 2.218(3)
Mn1 O15 2.225(2)
Mn1 O9 2.228(3)
Mn1 O16 2.244(3)
Mn1 O6 2.245(2)
Mn1 O18 2.251(3)
Mn1 O12 2.281(3)
Mn2 O1 1.843(3)
Mn2 O15 1.891(3)
Mn2 N1 1.971(3)
Mn2 N6 2.044(3)
Mn2 O14 2.154(2)
Mn3 O4 1.856(3)
Mn3 O3 1.903(2)
Mn3 N2 2.000(3)
Mn3 N8 2.061(3)
Mn3 O2 2.163(3)
Mn3 O19 2.212(3)
Mn4 O7 1.874(3)
Mn4 O6 1.908(3)
Mn4 O5 1.962(3)
Mn4 N3 1.975(3)
Mn4 O24 2.118(14)
Mn4 O20 2.277(3)
Mn4 N10 2.342(19)
Mn5 O10 1.854(3)
Mn5 O9 1.940(3)
Mn5 N4 1.941(3)
Mn5 O8 1.948(3)
Mn5 O25 2.23(3)
Mn5 N12 2.238(18)
Mn5 O17 2.248(4)
Mn6 O13 1.855(3)
Mn6 O12 1.907(3)
Mn6 N5 1.973(3)
Mn6 N14 2.039(4)
Mn6 O11 2.155(3)
Mn6 O18 2.414(2)
O1 C1 1.346(5)
O2 C7 1.271(4)
O3 N1 1.404(4)
O4 C8 1.338(4)
O5 C14 1.299(5)
O6 N2 1.414(4)
O7 C15B 1.320(15)
O7 C15 1.342(6)
O8 C21 1.294(4)
O9 N3 1.414(4)
O10 C22 1.330(5)
O11 C28 1.276(5)
O12 N4 1.401(4)
O13 C29 1.334(5)
O14 C35 1.275(5)
O15 N5 1.406(4)
O16 C36 1.267(5)
O17 C36 1.260(5)
O18 C39 1.267(5)
O19 C39 1.248(5)
N1 C7 1.333(5)
N2 C14 1.323(4)
N3 C21 1.310(5)
N4 C28 1.326(5)
N5 C35 1.329(5)
N6 C42 1.327(5)
N6 C43 1.374(5)
N7 C42 1.332(5)
N7 C44 1.366(6)
N7 C45 1.464(5)
N8 C46 1.320(5)
N8 C47 1.369(5)
N9 C46 1.332(5)
N9 C48 1.361(6)
N9 C49 1.465(5)
C1 C2 1.385(6)
C1 C6 1.415(5)
C2 C3 1.385(6)
C2 H2 0.9500
C3 C4 1.394(7)
C3 H3 0.9500
C4 C5 1.372(7)
C4 H4 0.9500
C5 C6 1.401(6)
C5 H5 0.9500
C6 C7 1.464(6)
C8 C9 1.409(5)
C8 C13 1.410(6)
C9 C10 1.384(6)
C9 H9 0.9500
C10 C11 1.386(7)
C10 H10 0.9500
C11 C12 1.379(6)
C11 H11 0.9500
C12 C13 1.414(5)
C12 H12 0.9500
C13 C14 1.466(5)
C21 C20B 1.449(15)
C21 C20 1.470(7)
C22 C23 1.398(6)
C22 C27 1.412(6)
C23 C24 1.392(7)
C23 H23 0.9500
C24 C25 1.389(8)
C24 H24 0.9500
C25 C26 1.381(7)
C25 H25 0.9500
C26 C27 1.400(6)
C26 H26 0.9500
C27 C28 1.479(6)
C29 C30 1.400(5)
C29 C34 1.422(6)
C30 C31 1.386(6)
C30 H30 0.9500
C31 C32 1.383(6)
C31 H31 0.9500
C32 C33 1.381(5)
C32 H32 0.9500
C33 C34 1.394(6)
C33 H33 0.9500
C34 C35 1.476(5)
C36 C37 1.480(8)
C37 C38 1.484(12)
C37 C38B 1.697(18)
C37 H37A 0.9900
C37 H37B 0.9900
C37 H37C 0.9900
C37 H37D 0.9900
C38 H38A 0.9800
C38 H38B 0.9800
C38 H38C 0.9800
C38B H38D 0.9800
C38B H38E 0.9800
C38B H38F 0.9800
C39 C40 1.522(6)
C40 C41 1.485(8)
C40 C41B 1.62(2)
C40 H40A 0.9900
C40 H40B 0.9900
C40 H40C 0.9900
C40 H40D 0.9900
C41 H41A 0.9800
C41 H41B 0.9800
C41 H41C 0.9800
C41B H41D 0.9800
C41B H41E 0.9800
C41B H41F 0.9800
C42 H42 0.9500
C43 C44 1.361(6)
C43 H43 0.9500
C44 H44 0.9500
C45 H45A 0.9800
C45 H45B 0.9800
C45 H45C 0.9800
C46 H46 0.9500
C47 C48 1.353(6)
C47 H47 0.9500
C48 H48 0.9500
C49 H49A 0.9800
C49 H49B 0.9800
C49 H49C 0.9800
N12 C54 1.302(12)
N12 C55 1.378(17)
C54 N13 1.336(12)
C54 H54 0.9500
N13 C56 1.390(15)
N13 C57 1.459(12)
C55 C56 1.330(11)
C55 H55 0.9500
C56 H56A 0.9500
C57 H57A 0.9800
C57 H57B 0.9800
C57 H57C 0.9800
O25 C54B 1.225(18)
C54B N13B 1.318(17)
C54B H54B 0.9500
N13B C57B 1.463(17)
N13B C56B 1.468(19)
C56B H56B 0.9800
C56B H56C 0.9800
C56B H56D 0.9800
C57B H57D 0.9800
C57B H57E 0.9800
C57B H57F 0.9800
N14 C58 1.326(5)
N14 C59 1.378(5)
C58 N15 1.342(5)
C58 H58 0.9500
N15 C60 1.388(5)
N15 C61 1.463(5)
C59 C60 1.363(6)
C59 H59 0.9500
C60 H60 0.9500
C61 H61A 0.9800
C61 H61B 0.9800
C61 H61C 0.9800
O20 C62 1.242(5)
C62 N16 1.318(5)
C62 H62 0.9500
N16 C64 1.456(5)
N16 C63 1.457(6)
C63 H63A 0.9800
C63 H63B 0.9800
C63 H63C 0.9800
C64 H64A 0.9800
C64 H64B 0.9800
C64 H64C 0.9800
C15 C16 1.410(7)
C15 C20 1.423(7)
C16 C17 1.374(8)
C16 H16 0.9500
C17 C18 1.399(8)
C17 H17 0.9500
C18 C19 1.375(8)
C18 H18 0.9500
C19 C20 1.396(7)
C19 H19 0.9500
O22 C69 1.405(12)
O22 H22 0.8400
C69 H69A 0.9800
C69 H69B 0.9800
C69 H69C 0.9800
C15B C16B 1.398(16)
C15B C20B 1.411(15)
C16B C17B 1.365(17)
C16B H16B 0.9500
C17B C18B 1.398(17)
C17B H17B 0.9500
C18B C19B 1.374(17)
C18B H18B 0.9500
C19B C20B 1.385(16)
C19B H19B 0.9500
O23 C68 1.16(3)
C67 N17 1.51(6)
C67 H67A 0.9800
C67 H67B 0.9800
C67 H67C 0.9800
N17 C66 1.39(7)
N17 C68 1.45(7)
C66 H66A 0.9800
C66 H66B 0.9800
C66 H66C 0.9800
C68 H68 0.9500
N10 C50 1.306(15)
N10 C51 1.377(17)
C50 N11 1.341(14)
C50 H50 0.9500
N11 C52 1.382(14)
N11 C53 1.468(14)
C51 C52 1.360(12)
C51 H51 0.9500
C52 H52 0.9500
C53 H53A 0.9800
C53 H53B 0.9800
C53 H53C 0.9800
O24 C50B 1.232(14)
C50B N11B 1.319(14)
C50B H50B 0.9500
N11B C52B 1.470(14)
N11B C53B 1.473(15)
C52B H52A 0.9800
C52B H52B 0.9800
C52B H52C 0.9800
C53B H53D 0.9800
C53B H53E 0.9800
C53B H53F 0.9800
O21 C65 1.297(12)
O21 H21 0.8400
C65 H65A 0.9800
C65 H65B 0.9800
C65 H65C 0.9800

loop_
_geom_hbond_atom_site_label_D
_geom_hbond_atom_site_label_H
_geom_hbond_atom_site_label_A
_geom_hbond_distance_DH
_geom_hbond_distance_HA
_geom_hbond_distance_DA
_geom_hbond_angle_DHA
O21 H21 O17 0.84 2.12 2.948(6) 169.8
O22 H22 O7 0.84 2.26 3.077(7) 162.5
O22 H22 O20 0.84 2.37 2.887(6) 120.1

loop_
_geom_torsion_atom_site_label_1
_geom_torsion_atom_site_label_2
_geom_torsion_atom_site_label_3
_geom_torsion_atom_site_label_4
_geom_torsion
N1 Mn2 O1 C1 -0.7(3)
N6 Mn2 O1 C1 -165.2(3)
O14 Mn2 O1 C1 98.1(3)
N2 Mn3 O4 C8 23.8(4)
N8 Mn3 O4 C8 -160.6(4)
O2 Mn3 O4 C8 -74.3(4)
O19 Mn3 O4 C8 114.0(3)
O5 Mn4 O7 C15B -138.2(15)
N3 Mn4 O7 C15B 44.2(15)
O24 Mn4 O7 C15B -48.3(18)
O20 Mn4 O7 C15B 134.9(15)
N10 Mn4 O7 C15B -50.2(19)
O5 Mn4 O7 C15 -146.5(5)
N3 Mn4 O7 C15 35.9(6)
O24 Mn4 O7 C15 -56.6(11)
O20 Mn4 O7 C15 126.6(5)
N10 Mn4 O7 C15 -58.5(13)
N4 Mn5 O10 C22 -1.2(4)
O8 Mn5 O10 C22 179.3(4)
O25 Mn5 O10 C22 88.4(19)
N12 Mn5 O10 C22 88.7(11)
O17 Mn5 O10 C22 -96.0(4)
N5 Mn6 O13 C29 14.7(3)
N14 Mn6 O13 C29 -170.8(4)
O11 Mn6 O13 C29 -79.0(4)
O18 Mn6 O13 C29 97.6(3)
N1 Mn2 O15 N5 94.9(2)
N6 Mn2 O15 N5 -100.7(2)
O14 Mn2 O15 N5 -3.1(2)
N1 Mn2 O15 Mn1 -37.90(13)
N6 Mn2 O15 Mn1 126.53(13)
O14 Mn2 O15 Mn1 -135.93(13)
Mn3 O3 N1 C7 16.6(3)
Mn1 O3 N1 C7 -132.1(2)
Mn3 O3 N1 Mn2 -175.13(12)
Mn1 O3 N1 Mn2 36.2(3)
Mn4 O6 N2 C14 -8.4(4)
Mn1 O6 N2 C14 -178.5(2)
Mn4 O6 N2 Mn3 169.47(15)
Mn1 O6 N2 Mn3 -0.7(4)
Mn5 O9 N3 C21 -8.8(4)
Mn1 O9 N3 C21 -139.7(3)
Mn5 O9 N3 Mn4 174.49(16)
Mn1 O9 N3 Mn4 43.6(3)
Mn6 O12 N4 C28 -7.6(4)
Mn1 O12 N4 C28 -133.3(3)
Mn6 O12 N4 Mn5 172.78(14)
Mn1 O12 N4 Mn5 47.1(3)
Mn2 O15 N5 C35 3.2(4)
Mn1 O15 N5 C35 134.9(2)
Mn2 O15 N5 Mn6 -173.41(13)
Mn1 O15 N5 Mn6 -41.7(3)
Mn2 O1 C1 C2 -174.2(3)
Mn2 O1 C1 C6 5.7(6)
O1 C1 C2 C3 179.0(4)
C6 C1 C2 C3 -0.8(6)
C1 C2 C3 C4 0.4(7)
C2 C3 C4 C5 0.2(7)
C3 C4 C5 C6 -0.3(7)
C4 C5 C6 C1 -0.1(6)
C4 C5 C6 C7 -177.7(4)
O1 C1 C6 C5 -179.1(3)
C2 C1 C6 C5 0.7(5)
O1 C1 C6 C7 -1.6(6)
C2 C1 C6 C7 178.2(3)
Mn3 O2 C7 N1 -12.3(4)
Mn3 O2 C7 C6 165.6(3)
O3 N1 C7 O2 -1.1(5)
Mn2 N1 C7 O2 -166.7(3)
O3 N1 C7 C6 -179.1(3)
Mn2 N1 C7 C6 15.4(5)
C5 C6 C7 O2 -8.9(5)
C1 C6 C7 O2 173.6(3)
C5 C6 C7 N1 169.1(3)
C1 C6 C7 N1 -8.4(5)
Mn3 O4 C8 C9 160.8(3)
Mn3 O4 C8 C13 -20.6(6)
O4 C8 C9 C10 177.5(4)
C13 C8 C9 C10 -1.2(6)
C8 C9 C10 C11 1.0(7)
C9 C10 C11 C12 -0.8(7)
C10 C11 C12 C13 0.8(7)
O4 C8 C13 C12 -177.4(4)
C9 C8 C13 C12 1.2(6)
O4 C8 C13 C14 0.6(6)
C9 C8 C13 C14 179.1(4)
C11 C12 C13 C8 -1.0(6)
C11 C12 C13 C14 -179.1(4)
Mn4 O5 C14 N2 5.6(5)
Mn4 O5 C14 C13 -175.8(3)
O6 N2 C14 O5 1.6(5)
Mn3 N2 C14 O5 -175.9(3)
O6 N2 C14 C13 -176.9(3)
Mn3 N2 C14 C13 5.6(6)
C8 C13 C14 O5 -172.3(4)
C12 C13 C14 O5 5.7(6)
C8 C13 C14 N2 6.2(6)
C12 C13 C14 N2 -175.8(4)
Mn5 O8 C21 N3 3.9(5)
Mn5 O8 C21 C20B -169.4(13)
Mn5 O8 C21 C20 -177.7(5)
O9 N3 C21 O8 3.3(6)
Mn4 N3 C21 O8 179.6(3)
O9 N3 C21 C20B 177.0(13)
Mn4 N3 C21 C20B -6.7(14)
O9 N3 C21 C20 -175.0(5)
Mn4 N3 C21 C20 1.3(7)
Mn5 O10 C22 C23 -179.0(4)
Mn5 O10 C22 C27 0.0(7)
O10 C22 C23 C24 179.4(5)
C27 C22 C23 C24 0.3(8)
C22 C23 C24 C25 -1.8(8)
C23 C24 C25 C26 2.1(9)
C24 C25 C26 C27 -0.9(8)
C25 C26 C27 C22 -0.6(8)
C25 C26 C27 C28 178.3(5)
O10 C22 C27 C26 -178.1(5)
C23 C22 C27 C26 0.9(7)
O10 C22 C27 C28 3.1(8)
C23 C22 C27 C28 -177.9(4)
Mn6 O11 C28 N4 1.0(5)
Mn6 O11 C28 C27 -178.5(3)
O12 N4 C28 O11 4.0(6)
Mn5 N4 C28 O11 -176.6(3)
O12 N4 C28 C27 -176.5(3)
Mn5 N4 C28 C27 2.9(6)
C26 C27 C28 O11 -3.6(7)
C22 C27 C28 O11 175.2(4)
C26 C27 C28 N4 176.8(4)
C22 C27 C28 N4 -4.4(7)
Mn6 O13 C29 C30 165.6(3)
Mn6 O13 C29 C34 -13.9(6)
O13 C29 C30 C31 -179.1(4)
C34 C29 C30 C31 0.5(6)
C29 C30 C31 C32 -0.4(6)
C30 C31 C32 C33 -0.2(6)
C31 C32 C33 C34 0.9(6)
C32 C33 C34 C29 -0.9(6)
C32 C33 C34 C35 -179.4(3)
O13 C29 C34 C33 179.7(3)
C30 C29 C34 C33 0.2(5)
O13 C29 C34 C35 -1.8(6)
C30 C29 C34 C35 178.6(3)
Mn2 O14 C35 N5 -1.8(4)
Mn2 O14 C35 C34 178.9(3)
O15 N5 C35 O14 -0.6(5)
Mn6 N5 C35 O14 175.1(2)
O15 N5 C35 C34 178.7(3)
Mn6 N5 C35 C34 -5.6(5)
C33 C34 C35 O14 8.4(5)
C29 C34 C35 O14 -170.1(3)
C33 C34 C35 N5 -171.0(3)
C29 C34 C35 N5 10.6(5)
Mn5 O17 C36 O16 -28.2(6)
Mn5 O17 C36 C37 152.5(4)
Mn1 O16 C36 O17 7.5(5)
Mn1 O16 C36 C37 -173.2(4)
O17 C36 C37 C38 -67.1(8)
O16 C36 C37 C38 113.5(7)
O17 C36 C37 C38B 10.6(9)
O16 C36 C37 C38B -168.7(7)
Mn3 O19 C39 O18 25.4(6)
Mn3 O19 C39 C40 -154.5(3)
Mn1 O18 C39 O19 3.2(6)
Mn6 O18 C39 O19 -145.7(3)
Mn1 O18 C39 C40 -176.9(3)
Mn6 O18 C39 C40 34.3(6)
O19 C39 C40 C41 14.5(7)
O18 C39 C40 C41 -165.5(5)
O19 C39 C40 C41B 70.6(9)
O18 C39 C40 C41B -109.4(9)
C43 N6 C42 N7 -0.1(4)
Mn2 N6 C42 N7 -178.1(3)
C44 N7 C42 N6 -0.1(5)
C45 N7 C42 N6 179.8(4)
C42 N6 C43 C44 0.3(5)
Mn2 N6 C43 C44 178.2(3)
N6 C43 C44 N7 -0.3(5)
C42 N7 C44 C43 0.2(5)
C45 N7 C44 C43 -179.6(4)
C47 N8 C46 N9 -1.0(5)
Mn3 N8 C46 N9 -177.9(3)
C48 N9 C46 N8 1.4(6)
C49 N9 C46 N8 -177.3(4)
C46 N8 C47 C48 0.3(6)
Mn3 N8 C47 C48 176.9(3)
N8 C47 C48 N9 0.5(6)
C46 N9 C48 C47 -1.1(6)
C49 N9 C48 C47 177.6(5)
C55 N12 C54 N13 -6(4)
Mn5 N12 C54 N13 -180(4)
N12 C54 N13 C56 5(5)
N12 C54 N13 C57 178(4)
C54 N12 C55 C56 4(3)
Mn5 N12 C55 C56 178(2)
N12 C55 C56 N13 -1(3)
C54 N13 C56 C55 -2(4)
C57 N13 C56 C55 -175(4)
Mn5 O25 C54B N13B 172(9)
O25 C54B N13B C57B 179(7)
O25 C54B N13B C56B -12(14)
C59 N14 C58 N15 1.1(4)
Mn6 N14 C58 N15 -178.1(2)
N14 C58 N15 C60 -0.9(4)
N14 C58 N15 C61 -179.1(4)
C58 N14 C59 C60 -0.9(4)
Mn6 N14 C59 C60 178.3(3)
N14 C59 C60 N15 0.4(5)
C58 N15 C60 C59 0.3(4)
C61 N15 C60 C59 178.5(4)
Mn4 O20 C62 N16 177.0(3)
O20 C62 N16 C64 177.3(4)
O20 C62 N16 C63 -1.1(6)
C15B O7 C15 C16 92(13)
Mn4 O7 C15 C16 150.3(5)
C15B O7 C15 C20 -90(13)
Mn4 O7 C15 C20 -31.9(9)
O7 C15 C16 C17 178.1(7)
C20 C15 C16 C17 0.2(10)
C15 C16 C17 C18 -1.1(11)
C16 C17 C18 C19 1.6(12)
C17 C18 C19 C20 -1.1(12)
C18 C19 C20 C15 0.1(10)
C18 C19 C20 C21 -177.7(7)
O7 C15 C20 C19 -177.5(8)
C16 C15 C20 C19 0.3(9)
O7 C15 C20 C21 0.4(10)
C16 C15 C20 C21 178.1(7)
O8 C21 C20 C19 14.3(9)
N3 C21 C20 C19 -167.4(6)
C20B C21 C20 C19 -109(12)
O8 C21 C20 C15 -163.5(5)
N3 C21 C20 C15 14.8(9)
C20B C21 C20 C15 73(11)
C15 O7 C15B C16B -94(13)
Mn4 O7 C15B C16B 139.9(18)
C15 O7 C15B C20B 85(13)
Mn4 O7 C15B C20B -41(2)
O7 C15B C16B C17B 177(3)
C20B C15B C16B C17B -2(4)
C15B C16B C17B C18B 4(5)
C16B C17B C18B C19B -4(5)
C17B C18B C19B C20B 2(4)
C18B C19B C20B C15B 0(3)
C18B C19B C20B C21 -179(3)
O7 C15B C20B C19B -179(2)
C16B C15B C20B C19B 0(2)
O7 C15B C20B C21 0(2)
C16B C15B C20B C21 179(2)
O8 C21 C20B C19B 17(2)
N3 C21 C20B C19B -156.1(16)
C20 C21 C20B C19B 78(11)
O8 C21 C20B C15B -161.7(13)
N3 C21 C20B C15B 25(2)
C20 C21 C20B C15B -101(12)
C66 N17 C68 O23 -180(4)
C67 N17 C68 O23 7(7)
C51 N10 C50 N11 -2(4)
Mn4 N10 C50 N11 -175(3)
N10 C50 N11 C52 1(3)
N10 C50 N11 C53 174(3)
C50 N10 C51 C52 2(4)
Mn4 N10 C51 C52 175(2)
N10 C51 C52 N11 -2(2)
C50 N11 C52 C51 0.6(19)
C53 N11 C52 C51 -172(2)
Mn4 O24 C50B N11B -167(3)
O24 C50B N11B C52B -2(4)
O24 C50B N11B C53B -171(3)
